data_4121889
loop_
_publ_author_name
'Fujisaki, Junichi'
'Matsumoto, Kenji'
'Matsumoto, Kazuhiro'
'Katsuki, Tsutomu'

_publ_section_title
;
 Catalytic asymmetric oxidation of cyclic dithioacetals: highly diastereo-
 and enantioselective synthesis of the S-oxides by a chiral
 aluminum(salalen) complex
;
_journal_coden_ASTM JACSAT
_journal_issue 1
_journal_name_full 'Journal of the American Chemical Society'
_journal_page_first 56
_journal_page_last 61
_journal_paper_doi 10.1021/ja106877x
_journal_volume 133
_journal_year 2011
_chemical_absolute_configuration ad
_chemical_formula_moiety 'C12 H12 O S2'
_chemical_formula_sum 'C12 H12 O S2'
_chemical_formula_weight 236.33
_space_group_IT_number 4
_symmetry_cell_setting monoclinic
_symmetry_space_group_name_Hall 'P 2yb'
_symmetry_space_group_name_H-M 'P 1 21 1'
_atom_sites_solution_hydrogens difmap
_atom_sites_solution_primary direct
_atom_sites_solution_secondary difmap
_audit_creation_method SHELXL-97
_cell_angle_alpha 90.00
_cell_angle_beta 106.0880(10)
_cell_angle_gamma 90.00
_cell_formula_units_Z 4
_cell_length_a 13.2896(14)
_cell_length_b 5.7582(6)
_cell_length_c 15.3496(16)
_cell_measurement_reflns_used 9908
_cell_measurement_temperature 100
_cell_measurement_theta_max 27.42
_cell_measurement_theta_min 2.38
_cell_volume 1128.6(2)
_computing_cell_refinement 'Bruker SAINT'
_computing_data_collection 'Bruker APEX2'
_computing_data_reduction 'Bruker SAINT'
_computing_molecular_graphics 'Bruker SHELXTL'
_computing_publication_material 'Bruker SHELXTL'
_computing_structure_refinement 'SHELXL-97 (Sheldrick, 2008)'
_computing_structure_solution 'SHELXS-97 (Sheldrick, 2008)'
_diffrn_ambient_temperature 100
_diffrn_detector_area_resol_mean 8.333
_diffrn_measured_fraction_theta_full 0.993
_diffrn_measured_fraction_theta_max 0.993
_diffrn_measurement_device_type 'Bruker APEX-II CCD'
_diffrn_measurement_method '\f and \w scans'
_diffrn_radiation_collimation 'focusing mirrors'
_diffrn_radiation_monochromator graphite
_diffrn_radiation_source 'rotating-anode X-ray tube'
_diffrn_radiation_type MoK\a
_diffrn_radiation_wavelength 0.71073
_diffrn_reflns_av_R_equivalents 0.0122
_diffrn_reflns_av_sigmaI/netI 0.0136
_diffrn_reflns_limit_h_max 17
_diffrn_reflns_limit_h_min -17
_diffrn_reflns_limit_k_max 7
_diffrn_reflns_limit_k_min -7
_diffrn_reflns_limit_l_max 19
_diffrn_reflns_limit_l_min -19
_diffrn_reflns_number 12914
_diffrn_reflns_theta_full 27.43
_diffrn_reflns_theta_max 27.43
_diffrn_reflns_theta_min 1.38
_exptl_absorpt_coefficient_mu 0.440
_exptl_absorpt_correction_T_max 0.9171
_exptl_absorpt_correction_T_min 0.8099
_exptl_absorpt_correction_type empirical
_exptl_absorpt_process_details
;
SADABS Sheldrick 1996
;
_exptl_crystal_colour 'pale yellow'
_exptl_crystal_density_diffrn 1.391
_exptl_crystal_density_method 'not measured'
_exptl_crystal_description block
_exptl_crystal_F_000 496
_exptl_crystal_size_max 0.50
_exptl_crystal_size_mid 0.28
_exptl_crystal_size_min 0.20
_refine_diff_density_max 0.225
_refine_diff_density_min -0.130
_refine_diff_density_rms 0.036
_refine_ls_abs_structure_details 'Flack H D (1983), Acta Cryst. A39, 876-881'
_refine_ls_abs_structure_Flack -0.02(3)
_refine_ls_extinction_method none
_refine_ls_goodness_of_fit_ref 1.061
_refine_ls_hydrogen_treatment refall
_refine_ls_matrix_type full
_refine_ls_number_parameters 367
_refine_ls_number_reflns 5109
_refine_ls_number_restraints 1
_refine_ls_restrained_S_all 1.061
_refine_ls_R_factor_all 0.0186
_refine_ls_R_factor_gt 0.0184
_refine_ls_shift/su_max 0.002
_refine_ls_shift/su_mean 0.000
_refine_ls_structure_factor_coef Fsqd
_refine_ls_weighting_details 'calc w=1/[\s^2^(Fo^2^)+(0.0323P)^2^+0.1303P] where P=(Fo^2^+2Fc^2^)/3'
_refine_ls_weighting_scheme calc
_refine_ls_wR_factor_gt 0.0499
_refine_ls_wR_factor_ref 0.0501
_reflns_number_gt 5055
_reflns_number_total 5109
_reflns_threshold_expression >2sigma(I)
_cod_duplicate_entry 4101612
_cod_data_source_file ja106877x_si_002.cif
_cod_data_source_block phenylethynyl_SSO
_cod_depositor_comments
;
The following automatic conversions were performed:

'_symmetry_cell_setting' value 'Monoclinic' changed to 'monoclinic'
according to
/usr/data/users/saulius/automatic-downloads/retrospective/ACS/lib/dictionaries/cif_core.dic
dictionary named 'cif_core.dic' version 2.4.2 from 2011-04-26.

Automatic conversion script
Id: cif_fix_values 2281 2013-09-26 08:29:07Z andrius 
;
_cod_original_sg_symbol_H-M P2(1)
_cod_database_code 4121889

loop_
_symmetry_equiv_pos_as_xyz
'x, y, z'
'-x, y+1/2, -z'

loop_
_atom_site_label
_atom_site_type_symbol
_atom_site_fract_x
_atom_site_fract_y
_atom_site_fract_z
_atom_site_U_iso_or_equiv
_atom_site_adp_type
_atom_site_occupancy
_atom_site_symmetry_multiplicity
_atom_site_calc_flag
S1B S 0.152393(19) 0.67047(4) 0.051051(17) 0.01581(6) Uani 1 1 d
S2B S 0.23604(2) 0.30395(5) 0.192333(17) 0.01930(7) Uani 1 1 d
S1A S 0.14639(2) 0.56952(5) 0.558474(18) 0.01728(6) Uani 1 1 d
S2A S 0.23140(2) 0.18646(6) 0.689999(17) 0.02171(7) Uani 1 1 d
O1A O 0.08120(6) 0.60770(16) 0.46255(5) 0.02315(18) Uani 1 1 d
O1B O 0.08283(6) 0.69651(16) -0.04406(5) 0.02132(17) Uani 1 1 d
C2A C 0.51803(9) 0.1431(2) 0.37821(7) 0.0211(2) Uani 1 1 d
C5A C 0.35799(9) -0.1617(2) 0.38512(7) 0.0186(2) Uani 1 1 d
C3A C 0.44484(9) 0.2081(2) 0.42301(7) 0.0180(2) Uani 1 1 d
C1A C 0.51020(9) -0.0708(2) 0.33564(7) 0.0227(2) Uani 1 1 d
C4A C 0.36424(8) 0.0560(2) 0.42658(7) 0.01592(19) Uani 1 1 d
C6A C 0.43002(10) -0.2225(2) 0.33885(7) 0.0225(2) Uani 1 1 d
C8A C 0.23036(8) 0.1767(2) 0.51644(7) 0.0184(2) Uani 1 1 d
C9A C 0.16495(8) 0.25263(19) 0.57236(7) 0.0159(2) Uani 1 1 d
C7A C 0.29044(8) 0.1209(2) 0.47495(7) 0.0181(2) Uani 1 1 d
C10A C 0.05508(9) 0.5960(2) 0.62704(8) 0.0199(2) Uani 1 1 d
C11A C 0.12981(9) 0.2769(3) 0.74028(8) 0.0249(3) Uani 1 1 d
C12A C 0.10403(10) 0.5349(2) 0.72632(8) 0.0242(2) Uani 1 1 d
C2B C 0.50835(9) 0.0904(2) -0.12057(7) 0.0211(2) Uani 1 1 d
C3B C 0.44321(9) 0.1906(2) -0.07465(7) 0.0187(2) Uani 1 1 d
C1B C 0.48401(9) -0.1261(2) -0.16149(7) 0.0216(2) Uani 1 1 d
C6B C 0.39402(9) -0.2418(2) -0.15653(7) 0.0206(2) Uani 1 1 d
C5B C 0.32864(9) -0.1441(2) -0.10994(7) 0.0183(2) Uani 1 1 d
C4B C 0.35262(8) 0.0741(2) -0.06893(7) 0.0170(2) Uani 1 1 d
C9B C 0.16570(8) 0.35542(19) 0.07395(7) 0.0164(2) Uani 1 1 d
C7B C 0.28508(8) 0.1749(2) -0.02085(7) 0.0187(2) Uani 1 1 d
C8B C 0.22718(8) 0.2557(2) 0.01873(7) 0.0187(2) Uani 1 1 d
C10B C 0.06905(9) 0.7275(2) 0.12403(8) 0.0201(2) Uani 1 1 d
C12B C 0.12729(9) 0.6909(2) 0.22374(7) 0.0203(2) Uani 1 1 d
C11B C 0.14569(9) 0.4351(2) 0.24712(8) 0.0222(2) Uani 1 1 d
H2A H 0.5733(13) 0.253(3) 0.3819(11) 0.036(4) Uiso 1 1 d
H3A H 0.4462(10) 0.360(3) 0.4512(9) 0.020(3) Uiso 1 1 d
H1A H 0.5580(11) -0.117(3) 0.3046(9) 0.022(3) Uiso 1 1 d
H5A H 0.4251(10) -0.367(3) 0.3087(9) 0.017(3) Uiso 1 1 d
H4A H 0.3047(12) -0.262(3) 0.3876(11) 0.038(4) Uiso 1 1 d
H6A H 0.0972(11) 0.189(3) 0.5544(9) 0.024(4) Uiso 1 1 d
H8A H -0.0033(10) 0.499(3) 0.6014(8) 0.014(3) Uiso 1 1 d
H10A H 0.0682(11) 0.188(3) 0.7153(9) 0.023(4) Uiso 1 1 d
H7A H 0.0367(12) 0.760(3) 0.6197(10) 0.029(4) Uiso 1 1 d
H9A H 0.1577(12) 0.246(3) 0.8037(11) 0.037(4) Uiso 1 1 d
H11A H 0.0557(12) 0.576(3) 0.7591(10) 0.032(4) Uiso 1 1 d
H12A H 0.1697(13) 0.631(3) 0.7489(11) 0.037(4) Uiso 1 1 d
H6B H 0.0928(11) 0.293(3) 0.0587(9) 0.025(4) Uiso 1 1 d
H8B H 0.0067(11) 0.628(3) 0.1075(9) 0.019(3) Uiso 1 1 d
H4B H 0.2683(11) -0.215(3) -0.1067(9) 0.026(4) Uiso 1 1 d
H10B H 0.0770(13) 0.344(3) 0.2289(11) 0.038(4) Uiso 1 1 d
H12B H 0.1937(10) 0.771(2) 0.2391(8) 0.012(3) Uiso 1 1 d
H2B H 0.5708(12) 0.172(3) -0.1193(10) 0.032(4) Uiso 1 1 d
H5B H 0.3762(10) -0.385(3) -0.1834(9) 0.017(3) Uiso 1 1 d
H1B H 0.5318(10) -0.192(3) -0.1928(9) 0.020(3) Uiso 1 1 d
H11B H 0.0874(11) 0.760(3) 0.2592(9) 0.022(3) Uiso 1 1 d
H7B H 0.0516(11) 0.894(3) 0.1110(10) 0.026(4) Uiso 1 1 d
H3B H 0.4572(10) 0.338(3) -0.0474(9) 0.018(3) Uiso 1 1 d
H9B H 0.1802(11) 0.407(3) 0.3122(9) 0.025(4) Uiso 1 1 d

loop_
_atom_site_aniso_label
_atom_site_aniso_U_11
_atom_site_aniso_U_22
_atom_site_aniso_U_33
_atom_site_aniso_U_23
_atom_site_aniso_U_13
_atom_site_aniso_U_12
S1B 0.01367(12) 0.01621(12) 0.01689(12) 0.00129(10) 0.00312(9) -0.00033(9)
S2B 0.01909(13) 0.01957(14) 0.01793(12) 0.00265(10) 0.00298(9) 0.00245(10)
S1A 0.01568(12) 0.01650(13) 0.01937(13) 0.00100(10) 0.00436(10) -0.00012(10)
S2A 0.01599(13) 0.03186(17) 0.01744(12) 0.00639(11) 0.00489(10) 0.00735(11)
O1A 0.0231(4) 0.0251(4) 0.0203(4) 0.0065(3) 0.0044(3) 0.0055(3)
O1B 0.0204(4) 0.0240(4) 0.0175(4) 0.0038(3) 0.0019(3) 0.0015(3)
C2A 0.0191(5) 0.0257(6) 0.0188(5) 0.0035(4) 0.0058(4) -0.0013(5)
C5A 0.0207(5) 0.0178(5) 0.0155(4) 0.0002(4) 0.0021(4) -0.0015(4)
C3A 0.0214(5) 0.0169(5) 0.0150(4) 0.0008(4) 0.0039(4) 0.0001(4)
C1A 0.0252(5) 0.0276(6) 0.0176(5) 0.0039(5) 0.0096(4) 0.0089(5)
C4A 0.0150(4) 0.0182(5) 0.0134(4) 0.0027(4) 0.0021(4) 0.0029(4)
C6A 0.0330(6) 0.0180(6) 0.0163(5) -0.0013(4) 0.0064(4) 0.0056(5)
C8A 0.0172(5) 0.0199(5) 0.0173(5) 0.0019(4) 0.0033(4) 0.0016(4)
C9A 0.0149(5) 0.0169(5) 0.0155(5) 0.0016(4) 0.0035(4) 0.0011(4)
C7A 0.0179(5) 0.0188(5) 0.0160(5) 0.0020(4) 0.0019(4) 0.0004(4)
C10A 0.0168(5) 0.0204(5) 0.0225(5) -0.0028(4) 0.0057(4) 0.0015(4)
C11A 0.0192(5) 0.0389(7) 0.0184(5) 0.0051(5) 0.0080(4) 0.0067(5)
C12A 0.0215(5) 0.0328(7) 0.0190(5) -0.0059(5) 0.0066(4) 0.0021(5)
C2B 0.0185(5) 0.0268(6) 0.0171(5) 0.0027(5) 0.0035(4) -0.0003(4)
C3B 0.0216(5) 0.0163(5) 0.0157(5) 0.0008(4) 0.0011(4) 0.0006(4)
C1B 0.0214(5) 0.0262(6) 0.0164(5) -0.0001(4) 0.0038(4) 0.0065(5)
C6B 0.0255(6) 0.0185(5) 0.0155(5) -0.0014(4) 0.0018(4) 0.0027(4)
C5B 0.0183(5) 0.0187(5) 0.0160(4) 0.0011(4) 0.0014(4) -0.0008(4)
C4B 0.0180(5) 0.0176(5) 0.0137(4) 0.0009(4) 0.0016(4) 0.0029(4)
C9B 0.0152(5) 0.0155(5) 0.0175(4) -0.0001(4) 0.0028(4) -0.0018(4)
C7B 0.0193(5) 0.0178(5) 0.0165(5) 0.0008(4) 0.0008(4) -0.0006(4)
C8B 0.0179(5) 0.0184(5) 0.0182(5) -0.0011(4) 0.0024(4) 0.0001(4)
C10B 0.0154(5) 0.0235(6) 0.0215(5) -0.0004(4) 0.0054(4) 0.0037(4)
C12B 0.0178(5) 0.0250(6) 0.0186(5) -0.0023(5) 0.0058(4) 0.0006(5)
C11B 0.0222(5) 0.0271(6) 0.0191(5) 0.0011(5) 0.0090(4) -0.0025(5)

loop_
_atom_type_symbol
_atom_type_description
_atom_type_scat_dispersion_real
_atom_type_scat_dispersion_imag
_atom_type_scat_source
C C 0.0033 0.0016 'International Tables Vol C Tables 4.2.6.8 and 6.1.1.4'
H H 0.0000 0.0000 'International Tables Vol C Tables 4.2.6.8 and 6.1.1.4'
O O 0.0106 0.0060 'International Tables Vol C Tables 4.2.6.8 and 6.1.1.4'
S S 0.1246 0.1234 'International Tables Vol C Tables 4.2.6.8 and 6.1.1.4'

loop_
_geom_angle_atom_site_label_1
_geom_angle_atom_site_label_2
_geom_angle_atom_site_label_3
_geom_angle
O1B S1B C10B 105.41(5)
O1B S1B C9B 106.46(5)
C10B S1B C9B 95.93(5)
C11B S2B C9B 99.92(5)
O1A S1A C10A 104.99(5)
O1A S1A C9A 106.26(5)
C10A S1A C9A 96.04(5)
C11A S2A C9A 98.57(5)
C1A C2A C3A 120.14(11)
C1A C2A H2A 124.8(10)
C3A C2A H2A 115.0(10)
C6A C5A C4A 119.83(10)
C6A C5A H4A 120.6(11)
C4A C5A H4A 119.5(11)
C2A C3A C4A 120.02(11)
C2A C3A H3A 122.2(8)
C4A C3A H3A 117.8(8)
C2A C1A C6A 120.04(10)
C2A C1A H1A 121.6(10)
C6A C1A H1A 118.3(10)
C3A C4A C5A 119.61(10)
C3A C4A C7A 119.93(10)
C5A C4A C7A 120.43(10)
C5A C6A C1A 120.34(11)
C5A C6A H5A 120.6(8)
C1A C6A H5A 119.0(8)
C7A C8A C9A 175.19(11)
C8A C9A S2A 108.63(8)
C8A C9A S1A 108.24(8)
S2A C9A S1A 109.55(6)
C8A C9A H6A 113.1(9)
S2A C9A H6A 111.9(9)
S1A C9A H6A 105.3(10)
C8A C7A C4A 178.84(12)
C12A C10A S1A 113.01(8)
C12A C10A H8A 110.6(8)
S1A C10A H8A 108.1(8)
C12A C10A H7A 111.4(9)
S1A C10A H7A 101.5(9)
H8A C10A H7A 111.9(13)
C12A C11A S2A 112.68(9)
C12A C11A H10A 109.3(10)
S2A C11A H10A 109.5(9)
C12A C11A H9A 109.4(11)
S2A C11A H9A 104.8(9)
H10A C11A H9A 111.0(13)
C10A C12A C11A 112.48(10)
C10A C12A H11A 108.0(9)
C11A C12A H11A 109.0(11)
C10A C12A H12A 107.8(10)
C11A C12A H12A 110.3(10)
H11A C12A H12A 109.2(14)
C3B C2B C1B 120.18(11)
C3B C2B H2B 116.8(10)
C1B C2B H2B 122.9(10)
C2B C3B C4B 120.07(11)
C2B C3B H3B 121.8(8)
C4B C3B H3B 118.1(8)
C6B C1B C2B 120.02(11)
C6B C1B H1B 121.8(9)
C2B C1B H1B 118.2(9)
C5B C6B C1B 120.34(11)
C5B C6B H5B 118.2(8)
C1B C6B H5B 121.5(8)
C6B C5B C4B 119.83(10)
C6B C5B H4B 122.0(10)
C4B C5B H4B 118.1(10)
C5B C4B C3B 119.54(10)
C5B C4B C7B 119.82(10)
C3B C4B C7B 120.63(11)
C8B C9B S2B 107.59(7)
C8B C9B S1B 108.53(8)
S2B C9B S1B 110.18(6)
C8B C9B H6B 112.8(9)
S2B C9B H6B 111.8(8)
S1B C9B H6B 105.9(10)
C8B C7B C4B 178.68(12)
C7B C8B C9B 174.59(11)
C12B C10B S1B 111.60(8)
C12B C10B H8B 109.6(8)
S1B C10B H8B 110.5(8)
C12B C10B H7B 111.2(8)
S1B C10B H7B 101.5(9)
H8B C10B H7B 112.3(12)
C11B C12B C10B 112.00(10)
C11B C12B H12B 109.3(8)
C10B C12B H12B 110.7(7)
C11B C12B H11B 110.6(9)
C10B C12B H11B 108.0(8)
H12B C12B H11B 106.1(11)
C12B C11B S2B 112.25(8)
C12B C11B H10B 111.1(10)
S2B C11B H10B 108.4(10)
C12B C11B H9B 113.2(10)
S2B C11B H9B 102.7(8)
H10B C11B H9B 108.7(12)

loop_
_geom_bond_atom_site_label_1
_geom_bond_atom_site_label_2
_geom_bond_distance
S1B O1B 1.5035(8)
S1B C10B 1.8104(11)
S1B C9B 1.8470(11)
S2B C11B 1.8108(12)
S2B C9B 1.8227(11)
S1A O1A 1.5032(8)
S1A C10A 1.8197(12)
S1A C9A 1.8458(12)
S2A C11A 1.8075(12)
S2A C9A 1.8171(11)
C2A C1A 1.3845(18)
C2A C3A 1.3892(15)
C2A H2A 0.959(17)
C5A C6A 1.3855(16)
C5A C4A 1.3981(15)
C5A H4A 0.924(17)
C3A C4A 1.3964(15)
C3A H3A 0.975(15)
C1A C6A 1.3892(18)
C1A H1A 0.933(14)
C4A C7A 1.4340(14)
C6A H5A 0.945(15)
C8A C7A 1.1950(16)
C8A C9A 1.4482(14)
C9A H6A 0.940(15)
C10A C12A 1.5231(16)
C10A H8A 0.950(14)
C10A H7A 0.971(18)
C11A C12A 1.5264(19)
C11A H10A 0.950(15)
C11A H9A 0.958(16)
C12A H11A 0.949(15)
C12A H12A 1.011(17)
C2B C3B 1.3848(16)
C2B C1B 1.3926(18)
C2B H2B 0.949(16)
C3B C4B 1.4021(16)
C3B H3B 0.940(15)
C1B C6B 1.3893(17)
C1B H1B 0.974(13)
C6B C5B 1.3882(16)
C6B H5B 0.923(15)
C5B C4B 1.4019(16)
C5B H4B 0.914(15)
C4B C7B 1.4334(15)
C9B C8B 1.4490(15)
C9B H6B 0.999(15)
C7B C8B 1.1985(16)
C10B C12B 1.5262(15)
C10B H8B 0.982(15)
C10B H7B 0.991(17)
C12B C11B 1.5196(18)
C12B H12B 0.965(13)
C12B H11B 0.946(14)
C11B H10B 1.023(17)
C11B H9B 0.990(14)
